data_4087118
loop_
_publ_author_name
'Zhang, Lei'
'Fang, Bo'
'Hou, Guohua'
'Zi, Guofu'
'Ding, Wanjian'
'Walter, Marc D.'

_publ_section_title
;
 Experimental and Computational Studies of a Uranium Metallacyclocumulene
;
_journal_issue 4
_journal_name_full Organometallics
_journal_page_first 898
_journal_paper_doi 10.1021/acs.organomet.6b00936
_journal_volume 36
_journal_year 2017
_chemical_formula_moiety 'C33 H57 N Si3 U'
_chemical_formula_sum 'C33 H57 N Si3 U'
_chemical_formula_weight 790.09
_space_group_crystal_system monoclinic
_space_group_IT_number 14
_space_group_name_Hall '-P 2ybc'
_space_group_name_H-M_alt 'P 1 21/c 1'
_symmetry_space_group_name_Hall '-P 2ybc'
_symmetry_space_group_name_H-M 'P 1 21/c 1'
_atom_sites_solution_hydrogens geom
_audit_creation_method SHELXL-2014/7
_cell_angle_alpha 90
_cell_angle_beta 91.984(11)
_cell_angle_gamma 90
_cell_formula_units_Z 4
_cell_length_a 14.365(6)
_cell_length_b 12.147(6)
_cell_length_c 21.309(10)
_cell_measurement_reflns_used 2437
_cell_measurement_temperature 100(2)
_cell_measurement_theta_max 24.09
_cell_measurement_theta_min 2.42
_cell_volume 3716(3)
_computing_cell_refinement 'Bruker SAINT'
_computing_data_collection 'Bruker APEX2'
_computing_data_reduction 'Bruker SAINT'
_computing_molecular_graphics 'Bruker SHELXTL'
_computing_publication_material 'Bruker SHELXTL'
_computing_structure_refinement 'SHELXL-2014/7 (Sheldrick, 2014)'
_computing_structure_solution 'SHELXS-97 (Sheldrick 2008)'
_diffrn_ambient_temperature 100(2)
_diffrn_measured_fraction_theta_full 0.999
_diffrn_measured_fraction_theta_max 0.999
_diffrn_measurement_device_type 'Bruker APEX-II CCD'
_diffrn_measurement_method '\f and \w scans'
_diffrn_radiation_type MoK\a
_diffrn_radiation_wavelength 0.71073
_diffrn_reflns_av_R_equivalents 0.1108
_diffrn_reflns_av_unetI/netI 0.1296
_diffrn_reflns_Laue_measured_fraction_full 0.999
_diffrn_reflns_Laue_measured_fraction_max 0.999
_diffrn_reflns_limit_h_max 14
_diffrn_reflns_limit_h_min -17
_diffrn_reflns_limit_k_max 14
_diffrn_reflns_limit_k_min -13
_diffrn_reflns_limit_l_max 22
_diffrn_reflns_limit_l_min -25
_diffrn_reflns_number 19627
_diffrn_reflns_point_group_measured_fraction_full 0.999
_diffrn_reflns_point_group_measured_fraction_max 0.999
_diffrn_reflns_theta_full 25.242
_diffrn_reflns_theta_max 25.246
_diffrn_reflns_theta_min 1.913
_exptl_absorpt_coefficient_mu 4.485
_exptl_absorpt_correction_T_max 0.75
_exptl_absorpt_correction_T_min 0.54
_exptl_absorpt_correction_type multi-scan
_exptl_absorpt_process_details SADABS
_exptl_crystal_colour brown
_exptl_crystal_density_diffrn 1.412
_exptl_crystal_description block
_exptl_crystal_F_000 1584
_exptl_crystal_size_max 0.150
_exptl_crystal_size_mid 0.150
_exptl_crystal_size_min 0.150
_refine_diff_density_max 1.479
_refine_diff_density_min -1.514
_refine_diff_density_rms 0.249
_refine_ls_extinction_method none
_refine_ls_goodness_of_fit_ref 1.000
_refine_ls_hydrogen_treatment constr
_refine_ls_matrix_type full
_refine_ls_number_parameters 361
_refine_ls_number_reflns 6737
_refine_ls_number_restraints 198
_refine_ls_restrained_S_all 0.991
_refine_ls_R_factor_all 0.0772
_refine_ls_R_factor_gt 0.0623
_refine_ls_shift/su_max 0.000
_refine_ls_shift/su_mean 0.000
_refine_ls_structure_factor_coef Fsqd
_refine_ls_weighting_details 'w=1/[\s^2^(Fo^2^)+(0.0823P)^2^] where P=(Fo^2^+2Fc^2^)/3'
_refine_ls_weighting_scheme calc
_refine_ls_wR_factor_gt 0.1568
_refine_ls_wR_factor_ref 0.1747
_reflns_Friedel_coverage 0.000
_reflns_number_gt 5345
_reflns_number_total 6737
_reflns_threshold_expression 'I > 2\s(I)'
_cod_data_source_file om6b00936_si_002.cif
_cod_data_source_block compound16
_cod_database_code 4087118
_shelx_shelxl_version_number 2014/7
_shelx_space_group_comment
; 
The symmetry employed for this shelxl refinement is uniquely defined 
by the following loop, which should always be used as a source of 
symmetry information in preference to the above space-group names. 
They are only intended as comments. 
;
_shelx_estimated_absorpt_t_min 0.553
_shelx_estimated_absorpt_t_max 0.553

loop_
_space_group_symop_operation_xyz
'x, y, z'
'-x, y+1/2, -z+1/2'
'-x, -y, -z'
'x, -y-1/2, z-1/2'

loop_
_atom_site_label
_atom_site_type_symbol
_atom_site_fract_x
_atom_site_fract_y
_atom_site_fract_z
_atom_site_U_iso_or_equiv
_atom_site_adp_type
_atom_site_occupancy
_atom_site_site_symmetry_order
_atom_site_calc_flag
_atom_site_refinement_flags_posn
_atom_site_refinement_flags_adp
C1 C 0.0585(7) 0.2589(7) 0.3722(6) 0.029(2) Uani 1 1 d . U
C2 C 0.0802(7) 0.2310(7) 0.3106(5) 0.029(2) Uani 1 1 d . U
C3 C 0.1101(6) 0.1184(8) 0.3127(5) 0.030(2) Uani 1 1 d . U
C4 C 0.1077(6) 0.0804(8) 0.3745(5) 0.030(2) Uani 1 1 d . U
C5 C 0.0754(6) 0.1660(7) 0.4119(5) 0.027(2) Uani 1 1 d . U
C6 C 0.0150(7) 0.3649(8) 0.3925(6) 0.044(3) Uani 1 1 d . U
H6A H 0.0240 0.4214 0.3605 0.066 Uiso 1 1 calc R U
H6B H 0.0444 0.3888 0.4324 0.066 Uiso 1 1 calc R U
H6C H -0.0518 0.3536 0.3980 0.066 Uiso 1 1 calc R U
C7 C 0.0675(8) 0.2983(10) 0.2531(6) 0.049(3) Uani 1 1 d . U
H7A H 0.0071 0.2812 0.2326 0.074 Uiso 1 1 calc R U
H7B H 0.1174 0.2817 0.2243 0.074 Uiso 1 1 calc R U
H7C H 0.0697 0.3765 0.2642 0.074 Uiso 1 1 calc R U
C8 C 0.1257(8) 0.0557(11) 0.2516(6) 0.057(4) Uani 1 1 d . U
H8A H 0.1573 -0.0141 0.2612 0.086 Uiso 1 1 calc R U
H8B H 0.1643 0.1002 0.2243 0.086 Uiso 1 1 calc R U
H8C H 0.0655 0.0409 0.2302 0.086 Uiso 1 1 calc R U
C9 C 0.1236(8) -0.0352(8) 0.3937(6) 0.053(3) Uani 1 1 d . U
H9A H 0.0637 -0.0733 0.3957 0.080 Uiso 1 1 calc R U
H9B H 0.1554 -0.0370 0.4351 0.080 Uiso 1 1 calc R U
H9C H 0.1624 -0.0719 0.3630 0.080 Uiso 1 1 calc R U
C10 C 0.0530(7) 0.1555(11) 0.4807(6) 0.057(3) Uani 1 1 d . U
H10A H -0.0104 0.1271 0.4842 0.085 Uiso 1 1 calc R U
H10B H 0.0578 0.2279 0.5008 0.085 Uiso 1 1 calc R U
H10C H 0.0972 0.1047 0.5014 0.085 Uiso 1 1 calc R U
C11 C 0.3988(6) 0.1021(8) 0.3948(5) 0.030(2) Uani 1 1 d . U
C12 C 0.3732(6) 0.0897(8) 0.3294(5) 0.031(2) Uani 1 1 d . U
C13 C 0.3902(6) 0.1915(8) 0.3008(5) 0.027(2) Uani 1 1 d . U
C14 C 0.4270(7) 0.2644(8) 0.3457(5) 0.029(2) Uani 1 1 d . U
C15 C 0.4341(6) 0.2094(8) 0.4044(5) 0.025(2) Uani 1 1 d . U
C16 C 0.3983(7) 0.0104(9) 0.4419(6) 0.044(3) Uani 1 1 d . U
H16A H 0.3348 -0.0183 0.4448 0.065 Uiso 1 1 calc R U
H16B H 0.4199 0.0383 0.4830 0.065 Uiso 1 1 calc R U
H16C H 0.4398 -0.0486 0.4287 0.065 Uiso 1 1 calc R U
C17 C 0.3483(7) -0.0187(9) 0.2985(6) 0.042(3) Uani 1 1 d . U
H17A H 0.4053 -0.0601 0.2908 0.064 Uiso 1 1 calc R U
H17B H 0.3146 -0.0049 0.2584 0.064 Uiso 1 1 calc R U
H17C H 0.3087 -0.0614 0.3260 0.064 Uiso 1 1 calc R U
C18 C 0.3720(9) 0.2176(10) 0.2322(6) 0.055(3) Uani 1 1 d . U
H18A H 0.3442 0.2910 0.2282 0.083 Uiso 1 1 calc R U
H18B H 0.3291 0.1628 0.2137 0.083 Uiso 1 1 calc R U
H18C H 0.4308 0.2158 0.2103 0.083 Uiso 1 1 calc R U
C19 C 0.4649(7) 0.3796(8) 0.3333(6) 0.044(3) Uani 1 1 d . U
H19A H 0.4677 0.4216 0.3725 0.066 Uiso 1 1 calc R U
H19B H 0.4237 0.4172 0.3026 0.066 Uiso 1 1 calc R U
H19C H 0.5275 0.3737 0.3167 0.066 Uiso 1 1 calc R U
C20 C 0.4835(8) 0.2567(9) 0.4607(6) 0.042(3) Uani 1 1 d . U
H20A H 0.4574 0.3292 0.4700 0.064 Uiso 1 1 calc R U
H20B H 0.5499 0.2643 0.4525 0.064 Uiso 1 1 calc R U
H20C H 0.4758 0.2078 0.4967 0.064 Uiso 1 1 calc R U
C21 C 0.2441(6) 0.4471(7) 0.4062(5) 0.024(2) Uani 1 1 d . U
C22 C 0.2459(6) 0.4125(7) 0.3448(4) 0.022(2) Uani 1 1 d . U
C23 C 0.2476(6) 0.4778(7) 0.2902(5) 0.027(2) Uani 1 1 d . U
C24 C 0.2487(6) 0.5253(7) 0.2407(5) 0.031(2) Uani 1 1 d . U
C25 C 0.2733(8) 0.2232(8) 0.5580(7) 0.051(3) Uani 1 1 d . U
H25A H 0.2662 0.2160 0.6034 0.076 Uiso 1 1 calc R U
H25B H 0.3359 0.1990 0.5471 0.076 Uiso 1 1 calc R U
H25C H 0.2267 0.1775 0.5357 0.076 Uiso 1 1 calc R U
C26 C 0.3606(8) 0.4503(9) 0.5684(6) 0.049(3) Uani 1 1 d . U
H26A H 0.4102 0.3989 0.5814 0.074 Uiso 1 1 calc R U
H26B H 0.3415 0.4930 0.6048 0.074 Uiso 1 1 calc R U
H26C H 0.3837 0.5005 0.5364 0.074 Uiso 1 1 calc R U
C27 C 0.1462(7) 0.4177(9) 0.5678(5) 0.049(3) Uani 1 1 d . U
H27A H 0.1528 0.4188 0.6138 0.074 Uiso 1 1 calc R U
H27B H 0.1317 0.4920 0.5525 0.074 Uiso 1 1 calc R U
H27C H 0.0957 0.3675 0.5549 0.074 Uiso 1 1 calc R U
C28 C 0.2241(8) 0.6588(9) 0.5006(6) 0.055(3) Uani 1 1 d . U
H28A H 0.2212 0.7395 0.5002 0.083 Uiso 1 1 calc R U
H28B H 0.2779 0.6350 0.5267 0.083 Uiso 1 1 calc R U
H28C H 0.1669 0.6293 0.5180 0.083 Uiso 1 1 calc R U
C29 C 0.3498(8) 0.6643(9) 0.3850(7) 0.062(4) Uani 1 1 d . U
H29A H 0.3599 0.6348 0.3430 0.094 Uiso 1 1 calc R U
H29B H 0.4022 0.6436 0.4133 0.094 Uiso 1 1 calc R U
H29C H 0.3453 0.7448 0.3828 0.094 Uiso 1 1 calc R U
C30 C 0.1330(8) 0.6543(9) 0.3702(6) 0.049(3) Uani 1 1 d . U
H30A H 0.0766 0.6371 0.3928 0.074 Uiso 1 1 calc R U
H30B H 0.1303 0.6178 0.3292 0.074 Uiso 1 1 calc R U
H30C H 0.1375 0.7341 0.3643 0.074 Uiso 1 1 calc R U
C31 C 0.2502(11) 0.7525(9) 0.1831(8) 0.070(4) Uani 1 1 d . U
H31A H 0.1866 0.7748 0.1923 0.105 Uiso 1 1 calc R U
H31B H 0.2704 0.7918 0.1458 0.105 Uiso 1 1 calc R U
H31C H 0.2921 0.7704 0.2189 0.105 Uiso 1 1 calc R U
C32 C 0.3619(8) 0.5664(11) 0.1303(6) 0.059(3) Uani 1 1 d . U
H32A H 0.4152 0.5848 0.1583 0.088 Uiso 1 1 calc R U
H32B H 0.3662 0.6076 0.0910 0.088 Uiso 1 1 calc R U
H32C H 0.3623 0.4873 0.1213 0.088 Uiso 1 1 calc R U
C33 C 0.1531(8) 0.5644(11) 0.1159(6) 0.059(4) Uani 1 1 d . U
H33A H 0.1508 0.4841 0.1115 0.088 Uiso 1 1 calc R U
H33B H 0.1603 0.5981 0.0746 0.088 Uiso 1 1 calc R U
H33C H 0.0952 0.5905 0.1339 0.088 Uiso 1 1 calc R U
N1 N 0.2476(5) 0.3674(5) 0.4551(3) 0.0222(17) Uani 1 1 d . .
Si1 Si 0.25670(18) 0.3702(2) 0.53446(13) 0.0284(6) Uani 1 1 d . .
Si2 Si 0.2363(2) 0.6052(2) 0.41618(15) 0.0346(7) Uani 1 1 d . .
Si3 Si 0.25317(18) 0.6029(2) 0.16839(14) 0.0302(6) Uani 1 1 d . .
U1 U 0.24714(2) 0.23472(2) 0.38076(2) 0.01775(16) Uani 1 1 d . .

loop_
_atom_site_aniso_label
_atom_site_aniso_U_11
_atom_site_aniso_U_22
_atom_site_aniso_U_33
_atom_site_aniso_U_23
_atom_site_aniso_U_13
_atom_site_aniso_U_12
C1 0.021(5) 0.022(4) 0.043(6) -0.010(4) -0.002(4) 0.000(3)
C2 0.016(4) 0.031(5) 0.038(6) -0.004(4) -0.010(4) -0.008(4)
C3 0.023(4) 0.032(5) 0.036(5) -0.014(4) -0.008(4) -0.014(4)
C4 0.024(5) 0.028(5) 0.038(6) -0.004(4) -0.009(4) -0.004(4)
C5 0.018(4) 0.024(5) 0.040(6) 0.000(4) -0.002(4) -0.006(3)
C6 0.027(5) 0.034(6) 0.071(8) -0.006(5) -0.003(5) 0.008(4)
C7 0.043(6) 0.056(7) 0.048(8) 0.023(6) -0.027(5) -0.010(5)
C8 0.044(7) 0.077(8) 0.050(8) -0.033(7) -0.002(6) -0.006(6)
C9 0.062(7) 0.029(6) 0.068(9) 0.011(6) -0.002(6) -0.008(5)
C10 0.032(6) 0.082(9) 0.056(8) 0.017(7) 0.008(5) -0.017(6)
C11 0.020(4) 0.028(5) 0.042(6) -0.003(4) -0.002(4) 0.013(4)
C12 0.026(5) 0.030(5) 0.037(6) -0.006(4) 0.005(4) 0.005(4)
C13 0.025(4) 0.032(5) 0.026(5) -0.006(4) 0.006(4) -0.001(4)
C14 0.024(5) 0.029(5) 0.035(6) -0.002(4) 0.004(4) -0.006(4)
C15 0.012(4) 0.035(5) 0.028(5) -0.010(4) -0.005(4) 0.002(4)
C16 0.038(6) 0.043(6) 0.049(7) 0.011(5) -0.015(5) 0.007(5)
C17 0.036(6) 0.046(6) 0.045(7) -0.014(5) -0.002(5) 0.010(5)
C18 0.071(8) 0.054(7) 0.043(8) -0.008(6) 0.027(6) -0.006(6)
C19 0.030(6) 0.034(6) 0.068(8) -0.001(5) 0.015(5) -0.010(4)
C20 0.039(6) 0.050(7) 0.037(7) -0.008(5) -0.004(5) 0.008(5)
C21 0.024(2) 0.023(2) 0.024(2) -0.0004(10) 0.0010(10) -0.0002(10)
C22 0.021(4) 0.025(4) 0.021(5) 0.001(3) -0.004(3) 0.001(3)
C23 0.032(5) 0.014(4) 0.034(5) -0.002(4) -0.001(4) -0.005(3)
C24 0.037(5) 0.026(5) 0.030(5) 0.007(4) 0.004(4) -0.002(4)
C25 0.055(7) 0.039(6) 0.059(8) 0.009(5) 0.017(6) 0.000(5)
C26 0.063(7) 0.031(6) 0.052(8) -0.011(5) -0.005(6) -0.016(5)
C27 0.066(7) 0.045(7) 0.038(7) 0.006(5) 0.019(6) 0.008(5)
C28 0.074(8) 0.030(6) 0.062(8) -0.008(6) 0.004(6) 0.007(5)
C29 0.071(8) 0.019(5) 0.098(10) -0.003(6) 0.017(7) -0.021(5)
C30 0.055(7) 0.024(5) 0.068(9) 0.001(5) -0.004(6) 0.005(5)
C31 0.113(11) 0.035(6) 0.062(10) 0.001(6) -0.003(8) -0.001(6)
C32 0.057(7) 0.068(8) 0.052(8) 0.005(6) 0.014(6) -0.015(6)
C33 0.048(7) 0.067(8) 0.061(9) -0.006(7) -0.010(6) -0.003(6)
N1 0.035(4) 0.013(4) 0.019(4) 0.001(3) 0.001(3) 0.004(3)
Si1 0.0391(16) 0.0255(14) 0.0204(15) -0.0022(11) -0.0001(12) 0.0002(11)
Si2 0.0500(18) 0.0130(13) 0.0408(19) -0.0040(11) 0.0012(14) 0.0011(11)
Si3 0.0388(16) 0.0237(14) 0.0279(16) 0.0059(11) -0.0013(12) -0.0030(11)
U1 0.0207(2) 0.0122(2) 0.0202(2) -0.00044(12) -0.00114(15) 0.00033(12)

loop_
_atom_type_symbol
_atom_type_description
_atom_type_scat_dispersion_real
_atom_type_scat_dispersion_imag
_atom_type_scat_source
C C 0.0033 0.0016 'International Tables Vol C Tables 4.2.6.8 and 6.1.1.4'
H H 0.0000 0.0000 'International Tables Vol C Tables 4.2.6.8 and 6.1.1.4'
N N 0.0061 0.0033 'International Tables Vol C Tables 4.2.6.8 and 6.1.1.4'
Si Si 0.0817 0.0704 'International Tables Vol C Tables 4.2.6.8 and 6.1.1.4'
U U -9.6767 9.6646 'International Tables Vol C Tables 4.2.6.8 and 6.1.1.4'

loop_
_geom_angle_atom_site_label_1
_geom_angle_atom_site_label_2
_geom_angle_atom_site_label_3
_geom_angle
C2 C1 C5 109.0(8)
C2 C1 C6 125.9(10)
C5 C1 C6 124.8(11)
C2 C1 U1 77.5(6)
C5 C1 U1 74.1(5)
C6 C1 U1 119.7(6)
C1 C2 C3 106.1(9)
C1 C2 C7 128.2(10)
C3 C2 C7 125.5(11)
C1 C2 U1 73.0(6)
C3 C2 U1 75.3(5)
C7 C2 U1 121.0(6)
C4 C3 C2 109.1(9)
C4 C3 C8 130.3(10)
C2 C3 C8 120.0(10)
C4 C3 U1 73.6(5)
C2 C3 U1 74.8(5)
C8 C3 U1 124.9(6)
C3 C4 C5 108.1(9)
C3 C4 C9 124.5(10)
C5 C4 C9 126.8(10)
C3 C4 U1 77.2(5)
C5 C4 U1 73.8(5)
C9 C4 U1 122.0(7)
C4 C5 C1 107.6(9)
C4 C5 C10 125.0(10)
C1 C5 C10 127.1(10)
C4 C5 U1 76.5(5)
C1 C5 U1 75.4(5)
C10 C5 U1 119.2(6)
C1 C6 H6A 109.5
C1 C6 H6B 109.5
H6A C6 H6B 109.5
C1 C6 H6C 109.5
H6A C6 H6C 109.5
H6B C6 H6C 109.5
C2 C7 H7A 109.5
C2 C7 H7B 109.5
H7A C7 H7B 109.5
C2 C7 H7C 109.5
H7A C7 H7C 109.5
H7B C7 H7C 109.5
C3 C8 H8A 109.5
C3 C8 H8B 109.5
H8A C8 H8B 109.5
C3 C8 H8C 109.5
H8A C8 H8C 109.5
H8B C8 H8C 109.5
C4 C9 H9A 109.5
C4 C9 H9B 109.5
H9A C9 H9B 109.5
C4 C9 H9C 109.5
H9A C9 H9C 109.5
H9B C9 H9C 109.5
C5 C10 H10A 109.5
C5 C10 H10B 109.5
H10A C10 H10B 109.5
C5 C10 H10C 109.5
H10A C10 H10C 109.5
H10B C10 H10C 109.5
C15 C11 C12 108.5(9)
C15 C11 C16 126.8(10)
C12 C11 C16 124.4(9)
C15 C11 U1 75.6(5)
C12 C11 U1 77.2(5)
C16 C11 U1 119.4(7)
C13 C12 C11 106.7(8)
C13 C12 C17 128.3(10)
C11 C12 C17 124.3(9)
C13 C12 U1 74.8(5)
C11 C12 U1 72.5(5)
C17 C12 U1 125.2(6)
C14 C13 C12 109.2(9)
C14 C13 C18 125.5(10)
C12 C13 C18 125.4(9)
C14 C13 U1 74.2(6)
C12 C13 U1 75.9(5)
C18 C13 U1 116.7(7)
C13 C14 C15 108.7(8)
C13 C14 C19 126.2(10)
C15 C14 C19 124.7(10)
C13 C14 U1 76.4(5)
C15 C14 U1 74.8(5)
C19 C14 U1 120.9(6)
C11 C15 C14 107.0(9)
C11 C15 C20 129.3(10)
C14 C15 C20 123.1(9)
C11 C15 U1 74.4(5)
C14 C15 U1 75.2(5)
C20 C15 U1 123.0(7)
C11 C16 H16A 109.5
C11 C16 H16B 109.5
H16A C16 H16B 109.5
C11 C16 H16C 109.5
H16A C16 H16C 109.5
H16B C16 H16C 109.5
C12 C17 H17A 109.5
C12 C17 H17B 109.5
H17A C17 H17B 109.5
C12 C17 H17C 109.5
H17A C17 H17C 109.5
H17B C17 H17C 109.5
C13 C18 H18A 109.5
C13 C18 H18B 109.5
H18A C18 H18B 109.5
C13 C18 H18C 109.5
H18A C18 H18C 109.5
H18B C18 H18C 109.5
C14 C19 H19A 109.5
C14 C19 H19B 109.5
H19A C19 H19B 109.5
C14 C19 H19C 109.5
H19A C19 H19C 109.5
H19B C19 H19C 109.5
C15 C20 H20A 109.5
C15 C20 H20B 109.5
H20A C20 H20B 109.5
C15 C20 H20C 109.5
H20A C20 H20C 109.5
H20B C20 H20C 109.5
C22 C21 N1 119.2(8)
C22 C21 Si2 114.2(7)
N1 C21 Si2 126.6(7)
C22 C21 U1 60.3(5)
N1 C21 U1 59.0(4)
Si2 C21 U1 174.0(5)
C21 C22 C23 127.9(8)
C21 C22 U1 88.3(6)
C23 C22 U1 143.8(7)
C24 C23 C22 174.3(10)
C23 C24 Si3 176.9(9)
Si1 C25 H25A 109.5
Si1 C25 H25B 109.5
H25A C25 H25B 109.5
Si1 C25 H25C 109.5
H25A C25 H25C 109.5
H25B C25 H25C 109.5
Si1 C26 H26A 109.5
Si1 C26 H26B 109.5
H26A C26 H26B 109.5
Si1 C26 H26C 109.5
H26A C26 H26C 109.5
H26B C26 H26C 109.5
Si1 C27 H27A 109.5
Si1 C27 H27B 109.5
H27A C27 H27B 109.5
Si1 C27 H27C 109.5
H27A C27 H27C 109.5
H27B C27 H27C 109.5
Si2 C28 H28A 109.5
Si2 C28 H28B 109.5
H28A C28 H28B 109.5
Si2 C28 H28C 109.5
H28A C28 H28C 109.5
H28B C28 H28C 109.5
Si2 C29 H29A 109.5
Si2 C29 H29B 109.5
H29A C29 H29B 109.5
Si2 C29 H29C 109.5
H29A C29 H29C 109.5
H29B C29 H29C 109.5
Si2 C30 H30A 109.5
Si2 C30 H30B 109.5
H30A C30 H30B 109.5
Si2 C30 H30C 109.5
H30A C30 H30C 109.5
H30B C30 H30C 109.5
Si3 C31 H31A 109.5
Si3 C31 H31B 109.5
H31A C31 H31B 109.5
Si3 C31 H31C 109.5
H31A C31 H31C 109.5
H31B C31 H31C 109.5
Si3 C32 H32A 109.5
Si3 C32 H32B 109.5
H32A C32 H32B 109.5
Si3 C32 H32C 109.5
H32A C32 H32C 109.5
H32B C32 H32C 109.5
Si3 C33 H33A 109.5
Si3 C33 H33B 109.5
H33A C33 H33B 109.5
Si3 C33 H33C 109.5
H33A C33 H33C 109.5
H33B C33 H33C 109.5
C21 N1 Si1 135.9(6)
C21 N1 U1 88.4(5)
Si1 N1 U1 135.5(4)
N1 Si1 C27 110.6(5)
N1 Si1 C25 104.7(5)
C27 Si1 C25 107.4(5)
N1 Si1 C26 114.9(5)
C27 Si1 C26 111.4(5)
C25 Si1 C26 107.2(6)
C30 Si2 C29 111.8(6)
C30 Si2 C28 106.8(6)
C29 Si2 C28 107.6(6)
C30 Si2 C21 108.1(5)
C29 Si2 C21 106.2(5)
C28 Si2 C21 116.4(5)
C24 Si3 C32 107.8(5)
C24 Si3 C31 111.5(6)
C32 Si3 C31 109.7(7)
C24 Si3 C33 109.4(5)
C32 Si3 C33 109.0(6)
C31 Si3 C33 109.2(7)
N1 U1 C22 64.1(3)
N1 U1 C21 32.6(3)
C22 U1 C21 31.5(3)
N1 U1 C5 91.6(3)
C22 U1 C5 112.1(3)
C21 U1 C5 103.3(3)
N1 U1 C11 111.3(3)
C22 U1 C11 126.3(3)
C21 U1 C11 125.2(3)
C5 U1 C11 121.6(3)
N1 U1 C1 87.1(3)
C22 U1 C1 83.1(3)
C21 U1 C1 83.4(3)
C5 U1 C1 30.4(3)
C11 U1 C1 149.6(3)
N1 U1 C15 88.4(3)
C22 U1 C15 99.4(3)
C21 U1 C15 95.4(3)
C5 U1 C15 144.9(3)
C11 U1 C15 30.0(3)
C1 U1 C15 173.2(3)
N1 U1 C14 96.7(3)
C22 U1 C14 77.4(3)
C21 U1 C14 87.1(3)
C5 U1 C14 169.6(3)
C11 U1 C14 49.3(3)
C1 U1 C14 155.9(4)
C15 U1 C14 30.1(3)
N1 U1 C4 120.4(3)
C22 U1 C4 129.1(3)
C21 U1 C4 131.4(3)
C5 U1 C4 29.7(3)
C11 U1 C4 100.5(3)
C1 U1 C4 49.3(3)
C15 U1 C4 130.1(3)
C14 U1 C4 140.5(3)
N1 U1 C13 125.7(3)
C22 U1 C13 88.3(3)
C21 U1 C13 109.3(3)
C5 U1 C13 142.7(3)
C11 U1 C13 49.1(3)
C1 U1 C13 137.5(3)
C15 U1 C13 49.2(3)
C14 U1 C13 29.4(3)
C4 U1 C13 113.4(3)
N1 U1 C12 137.9(3)
C22 U1 C12 117.6(3)
C21 U1 C12 135.8(3)
C5 U1 C12 120.9(3)
C11 U1 C12 30.3(3)
C1 U1 C12 134.6(3)
C15 U1 C12 49.6(3)
C14 U1 C12 48.8(3)
C4 U1 C12 91.9(3)
C13 U1 C12 29.3(3)
N1 U1 C2 111.7(3)
C22 U1 C2 80.7(3)
C21 U1 C2 96.1(3)
C5 U1 C2 49.6(3)
C11 U1 C2 136.2(3)
C1 U1 C2 29.5(3)
C15 U1 C2 157.0(3)
C14 U1 C2 131.3(3)
C4 U1 C2 49.3(3)
C13 U1 C2 108.1(3)
C12 U1 C2 109.8(3)

loop_
_geom_bond_atom_site_label_1
_geom_bond_atom_site_label_2
_geom_bond_distance
C1 C2 1.402(16)
C1 C5 1.425(14)
C1 C6 1.501(13)
C1 U1 2.726(10)
C2 C3 1.434(13)
C2 C7 1.479(15)
C2 U1 2.782(9)
C3 C4 1.397(14)
C3 C8 1.531(14)
C3 U1 2.789(8)
C4 C5 1.400(13)
C4 C9 1.478(13)
C4 U1 2.743(9)
C5 C10 1.516(15)
C5 U1 2.709(9)
C6 H6A 0.9800
C6 H6B 0.9800
C6 H6C 0.9800
C7 H7A 0.9800
C7 H7B 0.9800
C7 H7C 0.9800
C8 H8A 0.9800
C8 H8B 0.9800
C8 H8C 0.9800
C9 H9A 0.9800
C9 H9B 0.9800
C9 H9C 0.9800
C10 H10A 0.9800
C10 H10B 0.9800
C10 H10C 0.9800
C11 C15 1.411(13)
C11 C12 1.436(14)
C11 C16 1.499(14)
C11 U1 2.718(8)
C12 C13 1.404(13)
C12 C17 1.510(13)
C12 U1 2.778(9)
C13 C14 1.396(14)
C13 C18 1.508(16)
C13 U1 2.765(9)
C14 C15 1.419(15)
C14 C19 1.527(13)
C14 U1 2.738(10)
C15 C20 1.488(14)
C15 U1 2.733(9)
C16 H16A 0.9800
C16 H16B 0.9800
C16 H16C 0.9800
C17 H17A 0.9800
C17 H17B 0.9800
C17 H17C 0.9800
C18 H18A 0.9800
C18 H18B 0.9800
C18 H18C 0.9800
C19 H19A 0.9800
C19 H19B 0.9800
C19 H19C 0.9800
C20 H20A 0.9800
C20 H20B 0.9800
C20 H20C 0.9800
C21 C22 1.377(13)
C21 N1 1.422(11)
C21 Si2 1.936(9)
C21 U1 2.637(9)
C22 C23 1.408(13)
C22 U1 2.291(9)
C23 C24 1.203(13)
C24 Si3 1.809(10)
C25 Si1 1.867(10)
C25 H25A 0.9800
C25 H25B 0.9800
C25 H25C 0.9800
C26 Si1 1.904(10)
C26 H26A 0.9800
C26 H26B 0.9800
C26 H26C 0.9800
C27 Si1 1.854(10)
C27 H27A 0.9800
C27 H27B 0.9800
C27 H27C 0.9800
C28 Si2 1.927(12)
C28 H28A 0.9800
C28 H28B 0.9800
C28 H28C 0.9800
C29 Si2 1.921(11)
C29 H29A 0.9800
C29 H29B 0.9800
C29 H29C 0.9800
C30 Si2 1.848(11)
C30 H30A 0.9800
C30 H30B 0.9800
C30 H30C 0.9800
C31 Si3 1.845(11)
C31 H31A 0.9800
C31 H31B 0.9800
C31 H31C 0.9800
C32 Si3 1.839(12)
C32 H32A 0.9800
C32 H32B 0.9800
C32 H32C 0.9800
C33 Si3 1.850(11)
C33 H33A 0.9800
C33 H33B 0.9800
C33 H33C 0.9800
N1 Si1 1.691(8)
N1 U1 2.260(7)
